data_4020879
loop_
_publ_author_name
'Sidika Polat Cakir'
'Keith T. Mead'

_publ_section_title
;
 Stereoselective Approach to C-Aryl Pyranoside Synthesis
 Which Addresses the Problem of C7-Substitution in Blepharocalyxin E
;
_journal_name_full 'Journal of Organic Chemistry'
_journal_page_first 2203
_journal_page_last 2205
_journal_paper_doi 10.1021/jo0355909
_journal_volume 69
_journal_year 2004
_chemical_formula_sum 'C15 H16 O5'
_chemical_formula_weight 276.28
_space_group_IT_number 2
_symmetry_cell_setting triclinic
_symmetry_space_group_name_Hall '-P 1'
_symmetry_space_group_name_H-M 'P -1'
_cell_angle_alpha 66.573(6)
_cell_angle_beta 85.647(7)
_cell_angle_gamma 74.639(6)
_cell_formula_units_Z 2
_cell_length_a 8.820(3)
_cell_length_b 8.860(3)
_cell_length_c 9.678(3)
_cell_measurement_temperature 293(2)
_cell_volume 668.8(4)
_diffrn_ambient_temperature 293(2)
_exptl_crystal_density_diffrn 1.372
_cod_database_code 4020879

loop_
_symmetry_equiv_pos_as_xyz
'x, y, z'
'-x, -y, -z'

loop_
_atom_site_label
_atom_site_type_symbol
_atom_site_fract_x
_atom_site_fract_y
_atom_site_fract_z
_atom_site_U_iso_or_equiv
_atom_site_adp_type
_atom_site_occupancy
_atom_site_symmetry_multiplicity
_atom_site_calc_flag
_atom_site_refinement_flags
_atom_site_disorder_assembly
_atom_site_disorder_group
O1 O 0.2107(2) 0.6709(2) -0.0754(2) 0.0816(6) Uani 1 1 d . . .
O2 O 0.5569(2) 0.4108(2) -0.2918(2) 0.0747(6) Uani 1 1 d . . .
O3 O 0.39983(18) 0.1088(2) 0.17198(17) 0.0632(5) Uani 1 1 d . . .
O4 O 0.41507(19) 0.6770(2) -0.35303(18) 0.0617(5) Uani 1 1 d . . .
O5 O 0.3357(2) 0.4048(2) 0.06610(18) 0.0615(5) Uani 1 1 d . . .
C1 C 0.2461(3) 0.0743(3) 0.1996(3) 0.0663(7) Uani 1 1 d . . .
H1A H 0.1732 0.1660 0.2197 0.080 Uiso 1 1 calc R . .
H1B H 0.2531 -0.0302 0.2880 0.080 Uiso 1 1 calc R . .
C2 C 0.2750(3) 0.5307(3) -0.0660(3) 0.0541(6) Uani 1 1 d . . .
C3 C -0.0031(3) 0.2024(3) -0.4669(3) 0.0543(6) Uani 1 1 d . . .
H3A H -0.0404 0.1986 -0.5525 0.065 Uiso 1 1 calc R . .
C4 C -0.0885(3) 0.3143(3) -0.4074(3) 0.0570(6) Uani 1 1 d . . .
H4A H -0.1844 0.3866 -0.4528 0.068 Uiso 1 1 calc R . .
C5 C 0.1848(3) 0.0577(3) 0.0676(2) 0.0561(6) Uani 1 1 d . . .
H5A H 0.0828 0.0329 0.0898 0.067 Uiso 1 1 calc R . .
H5B H 0.2559 -0.0358 0.0487 0.067 Uiso 1 1 calc R . .
C6 C 0.1379(3) 0.0959(3) -0.3988(3) 0.0553(6) Uani 1 1 d . . .
H6A H 0.1961 0.0186 -0.4377 0.066 Uiso 1 1 calc R . .
C7 C 0.4086(3) 0.2477(3) 0.0432(2) 0.0504(6) Uani 1 1 d . . .
H7A H 0.5199 0.2432 0.0231 0.061 Uiso 1 1 calc R . .
C8 C 0.4405(3) 0.5103(3) -0.2822(2) 0.0459(5) Uani 1 1 d . . .
C9 C 0.3020(2) 0.4619(3) -0.1889(2) 0.0430(5) Uani 1 1 d . . .
H9A H 0.2071 0.5061 -0.2540 0.052 Uiso 1 1 calc R . .
C10 C 0.1941(3) 0.1029(3) -0.2723(3) 0.0498(6) Uani 1 1 d . . .
H10A H 0.2902 0.0303 -0.2277 0.060 Uiso 1 1 calc R . .
C11 C -0.0335(3) 0.3211(3) -0.2803(2) 0.0503(6) Uani 1 1 d . . .
H11A H -0.0936 0.3971 -0.2409 0.060 Uiso 1 1 calc R . .
C12 C 0.1696(2) 0.2221(3) -0.0717(2) 0.0430(5) Uani 1 1 d . . .
H12A H 0.0930 0.3121 -0.0502 0.052 Uiso 1 1 calc R . .
C13 C 0.3276(2) 0.2715(3) -0.1001(2) 0.0401(5) Uani 1 1 d . . .
H13A H 0.3980 0.2080 -0.1531 0.048 Uiso 1 1 calc R . .
C14 C 0.1098(2) 0.2163(3) -0.2109(2) 0.0390(5) Uani 1 1 d . . .
C15 C 0.5413(3) 0.7386(3) -0.4434(3) 0.0696(8) Uani 1 1 d . . .
H15A H 0.5105 0.8607 -0.4891 0.104 Uiso 1 1 calc R . .
H15B H 0.5631 0.6942 -0.5205 0.104 Uiso 1 1 calc R . .
H15C H 0.6339 0.7018 -0.3804 0.104 Uiso 1 1 calc R . .

loop_
_atom_site_aniso_label
_atom_site_aniso_U_11
_atom_site_aniso_U_22
_atom_site_aniso_U_33
_atom_site_aniso_U_23
_atom_site_aniso_U_13
_atom_site_aniso_U_12
O1 0.0998(14) 0.0556(12) 0.0910(14) -0.0393(11) 0.0276(11) -0.0126(11)
O2 0.0627(11) 0.0574(11) 0.0996(14) -0.0294(10) 0.0331(10) -0.0194(9)
O3 0.0668(11) 0.0675(11) 0.0479(10) -0.0076(8) -0.0118(8) -0.0253(9)
O4 0.0640(10) 0.0484(10) 0.0662(11) -0.0118(8) 0.0117(8) -0.0233(8)
O5 0.0794(12) 0.0618(11) 0.0522(10) -0.0287(9) 0.0032(9) -0.0231(9)
C1 0.0731(17) 0.0777(19) 0.0452(14) -0.0101(13) 0.0017(13) -0.0367(15)
C2 0.0553(15) 0.0510(15) 0.0612(17) -0.0263(14) 0.0140(12) -0.0183(12)
C3 0.0596(15) 0.0636(16) 0.0483(14) -0.0245(13) 0.0001(12) -0.0251(13)
C4 0.0478(14) 0.0677(17) 0.0504(15) -0.0197(13) -0.0069(11) -0.0098(12)
C5 0.0610(15) 0.0632(16) 0.0454(14) -0.0144(12) 0.0047(12) -0.0300(12)
C6 0.0565(15) 0.0572(15) 0.0624(16) -0.0328(13) 0.0058(13) -0.0172(12)
C7 0.0514(14) 0.0494(14) 0.0492(14) -0.0157(12) -0.0017(11) -0.0158(11)
C8 0.0485(14) 0.0439(14) 0.0480(13) -0.0185(11) 0.0010(11) -0.0153(11)
C9 0.0408(12) 0.0429(13) 0.0471(13) -0.0175(11) 0.0009(10) -0.0135(10)
C10 0.0435(13) 0.0489(14) 0.0581(15) -0.0229(12) -0.0028(11) -0.0097(11)
C11 0.0455(13) 0.0560(15) 0.0502(14) -0.0232(12) 0.0018(11) -0.0105(11)
C12 0.0399(12) 0.0474(13) 0.0457(13) -0.0193(11) 0.0063(10) -0.0172(10)
C13 0.0393(12) 0.0419(12) 0.0417(12) -0.0175(10) 0.0016(10) -0.0132(9)
C14 0.0372(12) 0.0427(12) 0.0404(12) -0.0154(10) 0.0045(10) -0.0181(10)
C15 0.0857(19) 0.0636(17) 0.0642(17) -0.0176(14) 0.0207(15) -0.0438(15)

loop_
_geom_bond_atom_site_label_1
_geom_bond_atom_site_label_2
_geom_bond_distance
_geom_bond_site_symmetry_2
_geom_bond_publ_flag
O1 C2 1.190(3) . ?
O2 C8 1.187(2) . ?
O3 C7 1.375(2) . ?
O3 C1 1.450(3) . ?
O4 C8 1.321(3) . ?
O4 C15 1.448(3) . ?
O5 C2 1.349(3) . ?
O5 C7 1.466(3) . ?
C1 C5 1.498(3) . ?
C2 C9 1.517(3) . ?
C3 C4 1.369(3) . ?
C3 C6 1.371(3) . ?
C4 C11 1.384(3) . ?
C5 C12 1.523(3) . ?
C6 C10 1.384(3) . ?
C7 C13 1.522(3) . ?
C8 C9 1.514(3) . ?
C9 C13 1.520(3) . ?
C10 C14 1.388(3) . ?
C11 C14 1.386(3) . ?
C12 C14 1.508(3) . ?
C12 C13 1.543(3) . ?
